data_1563394
loop_
_publ_author_name
'Zaikina, Julia V.'
'Zhou, Haidong'
'Latturner, Susan E.'

_publ_section_title
;
 Structural relationships between new carbide La14Sn(MnC6)3 and fully
 ordered La11(MnC6)3
;
_journal_issue 12
_journal_name_full 'Journal of Solid State Chemistry'
_journal_page_first 2987
_journal_page_last 2994
_journal_paper_doi 10.1016/j.jssc.2010.10.004
_journal_volume 183
_journal_year 2010
_chemical_formula_moiety 'C18 La14 Mn3 Sn'
_chemical_formula_sum 'C18 La14 Mn3 Sn'
_chemical_formula_weight 2444.43
_chemical_name_common 'lanthanum-tin-manganese carbide'
_chemical_name_systematic 'lanthanum-tin-manganese carbide'
_space_group_IT_number 174
_space_group_name_Hall 'P -6'
_space_group_name_H-M_alt 'P -6'
_symmetry_cell_setting hexagonal
_symmetry_space_group_name_H-M 'P -6'
_atom_sites_solution_hydrogens none
_atom_sites_solution_primary direct
_atom_sites_solution_secondary difmap
_cell_angle_alpha 90.00
_cell_angle_beta 90.00
_cell_angle_gamma 120.00
_cell_formula_units_Z 1
_cell_length_a 8.75000(10)
_cell_length_b 8.75000(10)
_cell_length_c 10.4640(2)
_cell_measurement_reflns_used 5409
_cell_measurement_temperature 150
_cell_measurement_theta_max 94.311
_cell_measurement_theta_min 5.376
_cell_volume 693.816(17)
_computing_cell_refinement 'Saint (Bruker, 2008)'
_computing_data_collection 'APEX2 (Bruker, 2008)'
_computing_data_reduction 'Saint (Bruker, 2008)'
_computing_publication_material 'SHELXL-97 (Sheldrick, 1997)'
_computing_structure_refinement 'SHELXL-97 (Sheldrick, 1997)'
_computing_structure_solution 'SHELXS-97 (Sheldrick, 1990)'
_diffrn_ambient_temperature 150
_diffrn_measured_fraction_theta_full 1.000
_diffrn_measured_fraction_theta_max 1.000
_diffrn_measurement_device_type 'Bruker APEX-II CCD area-detector'
_diffrn_measurement_method '\f and  \w scans'
_diffrn_radiation_monochromator graphite
_diffrn_radiation_source 'fine-focus sealed tube'
_diffrn_radiation_type MoK\a
_diffrn_radiation_wavelength 0.71073
_diffrn_reflns_av_R_equivalents 0.0433
_diffrn_reflns_av_sigmaI/netI 0.0364
_diffrn_reflns_limit_h_max 12
_diffrn_reflns_limit_h_min -11
_diffrn_reflns_limit_k_max 12
_diffrn_reflns_limit_k_min -12
_diffrn_reflns_limit_l_max 14
_diffrn_reflns_limit_l_min -13
_diffrn_reflns_number 5877
_diffrn_reflns_theta_full 29.99
_diffrn_reflns_theta_max 29.99
_diffrn_reflns_theta_min 1.95
_exptl_absorpt_coefficient_mu 23.202
_exptl_absorpt_correction_T_max 0.8011
_exptl_absorpt_correction_T_min 0.2292
_exptl_absorpt_correction_type numerical
_exptl_absorpt_process_details 'SADABS (Bruker, 2008)'
_exptl_crystal_colour 'metallic light grey'
_exptl_crystal_density_diffrn 5.850
_exptl_crystal_density_method 'not measured'
_exptl_crystal_description rod
_exptl_crystal_F_000 1031
_exptl_crystal_size_max 0.09
_exptl_crystal_size_mid 0.05
_exptl_crystal_size_min 0.01
_refine_diff_density_max 2.283
_refine_diff_density_min -2.137
_refine_diff_density_rms 0.338
_refine_ls_abs_structure_details 'Flack H D (1983), Acta Cryst. A39, 876-881'
_refine_ls_abs_structure_Flack 0.18(8)
_refine_ls_extinction_coef 0.00122(10)
_refine_ls_extinction_expression Fc^*^=kFc[1+0.001xFc^2^\l^3^/sin(2\q)]^-1/4^
_refine_ls_extinction_method SHELXL
_refine_ls_goodness_of_fit_ref 1.168
_refine_ls_matrix_type full
_refine_ls_number_parameters 51
_refine_ls_number_reflns 1432
_refine_ls_number_restraints 0
_refine_ls_restrained_S_all 1.168
_refine_ls_R_factor_all 0.0297
_refine_ls_R_factor_gt 0.0290
_refine_ls_shift/su_max 0.001
_refine_ls_shift/su_mean 0.000
_refine_ls_structure_factor_coef Fsqd
_refine_ls_weighting_details 'calc w=1/[\s^2^(Fo^2^)+(0.0000P)^2^+10.3398P] where P=(Fo^2^+2Fc^2^)/3'
_refine_ls_weighting_scheme calc
_refine_ls_wR_factor_gt 0.0580
_refine_ls_wR_factor_ref 0.0584
_reflns_number_gt 1416
_reflns_number_total 1432
_reflns_threshold_expression >2sigma(I)
_cod_data_source_file JSSC-2010-183-2987.cif
_cod_data_source_block La14SnMn3C18_150K
_cod_database_code 1563394

loop_
_symmetry_equiv_pos_as_xyz
'x, y, z'
'-y, x-y, z'
'-x+y, -x, z'
'x, y, -z'
'-y, x-y, -z'
'-x+y, -x, -z'

loop_
_atom_site_label
_atom_site_type_symbol
_atom_site_fract_x
_atom_site_fract_y
_atom_site_fract_z
_atom_site_U_iso_or_equiv
_atom_site_adp_type
_atom_site_occupancy
_atom_site_symmetry_multiplicity
_atom_site_calc_flag
_atom_site_refinement_flags
_atom_site_disorder_assembly
_atom_site_disorder_group
La1 La 0.01156(6) 0.26396(6) 0.25544(5) 0.00709(11) Uani 1 1 d . . .
La2 La 0.33481(9) 0.39475(10) 0.0000 0.00604(14) Uani 1 2 d S . .
La3 La 0.3967(9) 0.4066(6) 0.5000 0.0078(7) Uani 0.83(4) 2 d SP . .
La3A La 0.422(3) 0.391(2) 0.5000 0.0078(7) Uani 0.17(4) 2 d SP . .
La4 La 0.6667 0.3333 0.17054(9) 0.00880(18) Uani 1 3 d S . .
Sn Sn 0.0000 0.0000 0.5000 0.0109(3) Uani 1 6 d S . .
Mn1 Mn 0.3333 0.6667 0.2629(2) 0.0057(4) Uani 1 3 d S . .
Mn2 Mn 0.0000 0.0000 0.0000 0.0073(6) Uani 1 6 d S . .
C1 C 0.3720(12) 0.4787(11) 0.2544(9) 0.0049(15) Uiso 1 1 d . . .
C2 C 0.3806(14) 0.3334(13) 0.2500(10) 0.0125(17) Uiso 1 1 d . . .
C3 C 0.2284(17) 0.0418(17) 0.0000 0.006(2) Uiso 1 2 d S . .
C4 C 0.4026(16) 0.1025(16) 0.0000 0.005(2) Uiso 1 2 d S . .

loop_
_atom_site_aniso_label
_atom_site_aniso_U_11
_atom_site_aniso_U_22
_atom_site_aniso_U_33
_atom_site_aniso_U_23
_atom_site_aniso_U_13
_atom_site_aniso_U_12
La1 0.0062(2) 0.0063(2) 0.0085(2) 0.00050(17) -0.00057(17) 0.00286(19)
La2 0.0052(3) 0.0070(3) 0.0052(3) 0.000 0.000 0.0025(3)
La3 0.0090(10) 0.0095(7) 0.0048(3) 0.000 0.000 0.0046(6)
La3A 0.0090(10) 0.0095(7) 0.0048(3) 0.000 0.000 0.0046(6)
La4 0.0063(2) 0.0063(2) 0.0138(4) 0.000 0.000 0.00314(11)
Sn 0.0136(4) 0.0136(4) 0.0055(7) 0.000 0.000 0.0068(2)
Mn1 0.0044(6) 0.0044(6) 0.0085(11) 0.000 0.000 0.0022(3)
Mn2 0.0063(9) 0.0063(9) 0.0091(15) 0.000 0.000 0.0032(4)

loop_
_atom_type_symbol
_atom_type_description
_atom_type_scat_dispersion_real
_atom_type_scat_dispersion_imag
_atom_type_scat_source
C C 0.0033 0.0016 'International Tables Vol C Tables 4.2.6.8 and 6.1.1.4'
Mn Mn 0.3368 0.7283 'International Tables Vol C Tables 4.2.6.8 and 6.1.1.4'
Sn Sn -0.6537 1.4246 'International Tables Vol C Tables 4.2.6.8 and 6.1.1.4'
La La -0.2871 2.4523 'International Tables Vol C Tables 4.2.6.8 and 6.1.1.4'

loop_
_geom_angle_atom_site_label_1
_geom_angle_atom_site_label_2
_geom_angle_atom_site_label_3
_geom_angle
_geom_angle_site_symmetry_1
_geom_angle_site_symmetry_3
C2 La1 C3 79.0(4) 2 2
C2 La1 C1 177.4(3) 2 .
C3 La1 C1 99.2(3) 2 .
C2 La1 C1 113.0(3) 2 3_565
C3 La1 C1 101.0(3) 2 3_565
C1 La1 C1 69.1(3) . 3_565
C2 La1 C4 74.3(3) 2 2
C3 La1 C4 27.1(3) 2 2
C1 La1 C4 105.0(3) . 2
C1 La1 C4 78.5(3) 3_565 2
C2 La1 C2 151.7(3) 2 .
C3 La1 C2 93.7(3) 2 .
C1 La1 C2 26.1(2) . .
C1 La1 C2 95.2(3) 3_565 .
C4 La1 C2 110.8(3) 2 .
C2 La1 Mn1 147.5(2) 2 .
C3 La1 Mn1 103.9(3) 2 .
C1 La1 Mn1 34.68(16) . .
C1 La1 Mn1 34.49(16) 3_565 .
C4 La1 Mn1 93.6(2) 2 .
C2 La1 Mn1 60.80(19) . .
C2 La1 Sn 83.9(2) 2 .
C3 La1 Sn 128.3(3) 2 .
C1 La1 Sn 95.81(18) . .
C1 La1 Sn 130.51(18) 3_565 .
C4 La1 Sn 149.5(2) 2 .
C2 La1 Sn 79.3(2) . .
Mn1 La1 Sn 115.77(4) . .
C2 La1 La4 48.7(2) 2 1_455
C3 La1 La4 74.8(3) 2 1_455
C1 La1 La4 132.77(17) . 1_455
C1 La1 La4 66.40(16) 3_565 1_455
C4 La1 La4 51.3(2) 2 1_455
C2 La1 La4 155.2(2) . 1_455
Mn1 La1 La4 100.073(17) . 1_455
Sn La1 La4 125.074(18) . 1_455
C2 La1 Mn2 82.2(2) 2 .
C3 La1 Mn2 31.4(3) 2 .
C1 La1 Mn2 95.32(18) . .
C1 La1 Mn2 128.89(18) 3_565 .
C4 La1 Mn2 58.3(2) 2 .
C2 La1 Mn2 77.9(2) . .
Mn1 La1 Mn2 117.40(4) . .
Sn La1 Mn2 98.318(12) . .
La4 La1 Mn2 100.296(18) 1_455 .
C2 La1 La2 129.8(2) 2 .
C3 La1 La2 51.0(3) 2 .
C1 La1 La2 48.36(19) . .
C1 La1 La2 84.22(17) 3_565 .
C4 La1 La2 63.1(2) 2 .
C2 La1 La2 47.7(2) . .
Mn1 La1 La2 63.75(4) . .
Sn La1 La2 121.278(16) . .
La4 La1 La2 111.32(2) 1_455 .
Mn2 La1 La2 53.673(13) . .
C2 La1 La3 137.4(2) 2 .
C3 La1 La3 137.0(3) 2 .
C1 La1 La3 43.30(19) . .
C1 La1 La3 85.6(2) 3_565 .
C4 La1 La3 148.3(2) 2 .
C2 La1 La3 43.3(2) . .
Mn1 La1 La3 59.56(7) . .
Sn La1 La3 56.92(5) . .
La4 La1 La3 142.83(13) 1_455 .
Mn2 La1 La3 116.53(13) . .
La2 La1 La3 88.28(7) . .
C1 La2 C1 153.1(3) . 4
C1 La2 C2 27.7(3) . .
C1 La2 C2 166.3(3) 4 .
C1 La2 C2 166.3(3) . 4
C1 La2 C2 27.7(3) 4 4
C2 La2 C2 145.4(4) . 4
C1 La2 C3 103.29(17) . .
C1 La2 C3 103.29(17) 4 .
C2 La2 C3 77.3(2) . .
C2 La2 C3 77.3(2) 4 .
C1 La2 C4 83.3(2) . 3_665
C1 La2 C4 83.3(2) 4 3_665
C2 La2 C4 83.7(2) . 3_665
C2 La2 C4 83.7(2) 4 3_665
C3 La2 C4 110.7(4) . 3_665
C1 La2 C3 96.6(2) . 2
C1 La2 C3 96.6(2) 4 2
C2 La2 C3 96.3(2) . 2
C2 La2 C3 96.3(2) 4 2
C3 La2 C3 69.4(5) . 2
C4 La2 C3 179.8(4) 3_665 2
C1 La2 C4 100.80(17) . .
C1 La2 C4 100.80(17) 4 .
C2 La2 C4 73.3(2) . .
C2 La2 C4 73.3(2) 4 .
C3 La2 C4 27.3(3) . .
C4 La2 C4 83.4(5) 3_665 .
C3 La2 C4 96.7(4) 2 .
C1 La2 Mn2 102.11(18) . .
C1 La2 Mn2 102.11(18) 4 .
C2 La2 Mn2 86.2(2) . .
C2 La2 Mn2 86.2(2) 4 .
C3 La2 Mn2 34.8(3) . .
C4 La2 Mn2 145.5(3) 3_665 .
C3 La2 Mn2 34.6(2) 2 .
C4 La2 Mn2 62.1(2) . .
C1 La2 La1 140.2(2) . 4
C1 La2 La1 48.6(2) 4 4
C2 La2 La1 143.8(2) . 4
C2 La2 La1 53.4(2) 4 4
C3 La2 La1 82.70(17) . 4
C4 La2 La1 131.89(4) 3_665 4
C3 La2 La1 48.09(4) 2 4
C4 La2 La1 101.09(16) . 4
Mn2 La2 La1 61.026(12) . 4
C1 La2 La1 48.6(2) . .
C1 La2 La1 140.2(2) 4 .
C2 La2 La1 53.4(2) . .
C2 La2 La1 143.8(2) 4 .
C3 La2 La1 82.70(17) . .
C4 La2 La1 131.89(4) 3_665 .
C3 La2 La1 48.09(4) 2 .
C4 La2 La1 101.09(16) . .
Mn2 La2 La1 61.026(12) . .
La1 La2 La1 94.65(2) 4 .
C1 La2 Mn1 29.40(17) . .
C1 La2 Mn1 126.74(17) 4 .
C2 La2 Mn1 57.0(2) . .
C2 La2 Mn1 153.9(2) 4 .
C3 La2 Mn1 128.71(7) . .
C4 La2 Mn1 87.79(17) 3_665 .
C3 La2 Mn1 92.10(16) 2 .
C4 La2 Mn1 130.19(5) . .
Mn2 La2 Mn1 113.693(19) . .
La1 La2 Mn1 120.31(3) 4 .
La1 La2 Mn1 52.690(17) . .
C2 La3 C2 154.9(5) . 4_556
C2 La3 C1 172.4(5) . 4_556
C2 La3 C1 28.3(3) 4_556 4_556
C2 La3 C1 28.3(3) . .
C2 La3 C1 172.4(5) 4_556 .
C1 La3 C1 147.0(5) 4_556 .
C2 La3 Sn 81.4(2) . .
C2 La3 Sn 81.4(2) 4_556 .
C1 La3 Sn 94.8(2) 4_556 .
C1 La3 Sn 94.8(2) . .
C2 La3 Mn1 145.0(4) . 4_556
C2 La3 Mn1 58.1(2) 4_556 4_556
C1 La3 Mn1 29.8(2) 4_556 4_556
C1 La3 Mn1 117.2(3) . 4_556
Sn La3 Mn1 104.72(17) . 4_556
C2 La3 Mn1 58.1(2) . .
C2 La3 Mn1 145.0(4) 4_556 .
C1 La3 Mn1 117.2(3) 4_556 .
C1 La3 Mn1 29.84(19) . .
Sn La3 Mn1 104.72(17) . .
Mn1 La3 Mn1 87.4(2) 4_556 .
C2 La3 La1 49.5(2) . .
C2 La3 La1 129.0(3) 4_556 .
C1 La3 La1 123.0(3) 4_556 .
C1 La3 La1 44.7(2) . .
Sn La3 La1 54.48(7) . .
Mn1 La3 La1 105.8(3) 4_556 .
Mn1 La3 La1 50.81(9) . .
C2 La3 La1 129.0(3) . 4_556
C2 La3 La1 49.5(2) 4_556 4_556
C1 La3 La1 44.7(2) 4_556 4_556
C1 La3 La1 123.0(3) . 4_556
Sn La3 La1 54.48(7) . 4_556
Mn1 La3 La1 50.81(9) 4_556 4_556
Mn1 La3 La1 105.8(3) . 4_556
La1 La3 La1 81.86(15) . 4_556
C2 La3 La1 138.4(3) . 5_666
C2 La3 La1 58.3(2) 4_556 5_666
C1 La3 La1 46.8(2) 4_556 5_666
C1 La3 La1 124.4(2) . 5_666
Sn La3 La1 139.31(2) . 5_666
Mn1 La3 La1 50.64(4) 4_556 5_666
Mn1 La3 La1 105.44(12) . 5_666
La1 La3 La1 150.9(3) . 5_666
La1 La3 La1 91.12(7) 4_556 5_666
C2 La3 La1 58.3(2) . 2_665
C2 La3 La1 138.4(3) 4_556 2_665
C1 La3 La1 124.4(2) 4_556 2_665
C1 La3 La1 46.8(2) . 2_665
Sn La3 La1 139.31(2) . 2_665
Mn1 La3 La1 105.44(12) 4_556 2_665
Mn1 La3 La1 50.64(4) . 2_665
La1 La3 La1 91.12(7) . 2_665
La1 La3 La1 150.9(3) 4_556 2_665
La1 La3 La1 81.37(5) 5_666 2_665
C2 La3 La1 39.1(2) . 3
C2 La3 La1 116.0(3) 4_556 3
C1 La3 La1 141.4(2) 4_556 3
C1 La3 La1 65.65(18) . 3
Sn La3 La1 52.48(5) . 3
Mn1 La3 La1 156.57(18) 4_556 3
Mn1 La3 La1 93.32(4) . 3
La1 La3 La1 58.40(3) . 3
La1 La3 La1 106.94(6) 4_556 3
La1 La3 La1 149.4(3) 5_666 3
La1 La3 La1 92.85(8) 2_665 3
C2 La3A C2 160.4(7) . 4_556
C2 La3A C1 159.9(11) . 4_556
C2 La3A C1 27.8(3) 4_556 4_556
C2 La3A C1 27.8(3) . .
C2 La3A C1 159.9(11) 4_556 .
C1 La3A C1 135.4(11) 4_556 .
C2 La3A Sn 80.8(4) . .
C2 La3A Sn 80.8(4) 4_556 .
C1 La3A Sn 92.0(4) 4_556 .
C1 La3A Sn 92.0(4) . .
C2 La3A La1 140.5(5) . 5_666
C2 La3A La1 58.7(3) 4_556 5_666
C1 La3A La1 47.1(2) 4_556 5_666
C1 La3A La1 122.1(5) . 5_666
Sn La3A La1 138.1(2) . 5_666
C2 La3A La1 58.7(3) . 2_665
C2 La3A La1 140.5(5) 4_556 2_665
C1 La3A La1 122.1(5) 4_556 2_665
C1 La3A La1 47.1(2) . 2_665
Sn La3A La1 138.1(2) . 2_665
La1 La3A La1 81.9(3) 5_666 2_665
C2 La3A La1 41.0(3) . 3
C2 La3A La1 120.6(5) 4_556 3
C1 La3A La1 142.8(5) 4_556 3
C1 La3A La1 67.0(2) . 3
Sn La3A La1 53.36(18) . 3
La1 La3A La1 158.0(8) 5_666 3
La1 La3A La1 95.01(16) 2_665 3
C2 La3A La1 120.6(5) . 6_556
C2 La3A La1 41.0(3) 4_556 6_556
C1 La3A La1 67.1(2) 4_556 6_556
C1 La3A La1 142.8(5) . 6_556
Sn La3A La1 53.36(18) . 6_556
La1 La3A La1 95.01(16) 5_666 6_556
La1 La3A La1 158.0(8) 2_665 6_556
La1 La3A La1 79.7(3) 3 6_556
C2 La3A La1 46.6(4) . .
C2 La3A La1 123.2(7) 4_556 .
C1 La3A La1 114.6(7) 4_556 .
C1 La3A La1 42.0(3) . .
Sn La3A La1 52.5(2) . .
La1 La3A La1 143.1(7) 5_666 .
La1 La3A La1 88.8(2) 2_665 .
La1 La3A La1 57.99(14) 3 .
La1 La3A La1 105.8(3) 6_556 .
C2 La3A La1 123.2(7) . 4_556
C2 La3A La1 46.6(4) 4_556 4_556
C1 La3A La1 42.0(3) 4_556 4_556
C1 La3A La1 114.6(7) . 4_556
Sn La3A La1 52.5(2) . 4_556
La1 La3A La1 88.8(2) 5_666 4_556
La1 La3A La1 143.1(7) 2_665 4_556
La1 La3A La1 105.8(3) 3 4_556
La1 La3A La1 57.99(14) 6_556 4_556
La1 La3A La1 77.6(4) . 4_556
C2 La3A La3A 95.4(5) . 3_665
C2 La3A La3A 95.4(5) 4_556 3_665
C1 La3A La3A 101.4(5) 4_556 3_665
C1 La3A La3A 101.4(5) . 3_665
Sn La3A La3A 143.4(7) . 3_665
La1 La3A La3A 58.7(4) 5_666 3_665
La1 La3A La3A 58.7(4) 2_665 3_665
La1 La3A La3A 101.0(4) 3 3_665
La1 La3A La3A 101.0(4) 6_556 3_665
La1 La3A La3A 141.16(19) . 3_665
La1 La3A La3A 141.16(19) 4_556 3_665
C2 La4 C2 110.5(2) 2_655 3_665
C2 La4 C2 110.5(2) 2_655 .
C2 La4 C2 110.5(2) 3_665 .
C2 La4 C4 84.8(3) 2_655 .
C2 La4 C4 158.3(3) 3_665 .
C2 La4 C4 76.2(3) . .
C2 La4 C4 76.2(3) 2_655 2_655
C2 La4 C4 84.8(3) 3_665 2_655
C2 La4 C4 158.3(3) . 2_655
C4 La4 C4 84.2(2) . 2_655
C2 La4 C4 158.3(3) 2_655 3_665
C2 La4 C4 76.2(3) 3_665 3_665
C2 La4 C4 84.8(3) . 3_665
C4 La4 C4 84.2(2) . 3_665
C4 La4 C4 84.2(2) 2_655 3_665
C2 La4 La1 48.9(2) 2_655 1_655
C2 La4 La1 65.8(2) 3_665 1_655
C2 La4 La1 145.7(2) . 1_655
C4 La4 La1 120.6(2) . 1_655
C4 La4 La1 54.15(16) 2_655 1_655
C4 La4 La1 124.2(2) 3_665 1_655
C2 La4 La1 65.8(2) 2_655 3
C2 La4 La1 145.7(2) 3_665 3
C2 La4 La1 48.9(2) . 3
C4 La4 La1 54.15(16) . 3
C4 La4 La1 124.2(2) 2_655 3
C4 La4 La1 120.6(2) 3_665 3
La1 La4 La1 113.711(14) 1_655 3
C2 La4 La1 145.7(2) 2_655 2_665
C2 La4 La1 48.9(2) 3_665 2_665
C2 La4 La1 65.8(2) . 2_665
C4 La4 La1 124.2(2) . 2_665
C4 La4 La1 120.6(2) 2_655 2_665
C4 La4 La1 54.15(16) 3_665 2_665
La1 La4 La1 113.711(14) 1_655 2_665
La1 La4 La1 113.711(14) 3 2_665
C2 La4 La4 108.4(2) 2_655 4
C2 La4 La4 108.4(2) 3_665 4
C2 La4 La4 108.4(2) . 4
C4 La4 La4 50.69(16) . 4
C4 La4 La4 50.69(16) 2_655 4
C4 La4 La4 50.69(16) 3_665 4
La1 La4 La4 104.799(17) 1_655 4
La1 La4 La4 104.799(17) 3 4
La1 La4 La4 104.799(17) 2_665 4
C2 La4 La2 48.2(2) 2_655 2_655
C2 La4 La2 131.9(2) 3_665 2_655
C2 La4 La2 117.4(2) . 2_655
C4 La4 La2 48.4(2) . 2_655
C4 La4 La2 51.0(2) 2_655 2_655
C4 La4 La2 111.58(16) 3_665 2_655
La1 La4 La2 72.155(14) 1_655 2_655
La1 La4 La2 73.150(14) 3 2_655
La1 La4 La2 165.69(3) 2_665 2_655
La4 La4 La2 60.901(14) 4 2_655
C2 La4 La2 117.4(2) 2_655 3_665
C2 La4 La2 48.2(2) 3_665 3_665
C2 La4 La2 131.9(2) . 3_665
C4 La4 La2 111.58(16) . 3_665
C4 La4 La2 48.4(2) 2_655 3_665
C4 La4 La2 51.0(2) 3_665 3_665
La1 La4 La2 73.150(14) 1_655 3_665
La1 La4 La2 165.69(3) 3 3_665
La1 La4 La2 72.155(14) 2_665 3_665
La4 La4 La2 60.901(14) 4 3_665
La2 La4 La2 98.352(18) 2_655 3_665
La1 Sn La1 141.336(7) 2 6_556
La1 Sn La1 141.336(7) 2 4_556
La1 Sn La1 69.972(13) 6_556 4_556
La1 Sn La1 69.972(13) 2 3
La1 Sn La1 97.083(17) 6_556 3
La1 Sn La1 141.336(7) 4_556 3
La1 Sn La1 97.083(17) 2 5_556
La1 Sn La1 69.972(13) 6_556 5_556
La1 Sn La1 69.972(13) 4_556 5_556
La1 Sn La1 141.336(7) 3 5_556
La1 Sn La1 69.972(13) 2 .
La1 Sn La1 141.336(7) 6_556 .
La1 Sn La1 97.083(17) 4_556 .
La1 Sn La1 69.972(13) 3 .
La1 Sn La1 141.336(7) 5_556 .
La1 Sn La3 131.367(13) 2 .
La1 Sn La3 72.78(11) 6_556 .
La1 Sn La3 68.60(10) 4_556 .
La1 Sn La3 72.78(11) 3 .
La1 Sn La3 131.367(13) 5_556 .
La1 Sn La3 68.60(10) . .
La1 Sn La3 68.60(10) 2 2
La1 Sn La3 131.367(12) 6_556 2
La1 Sn La3 72.78(11) 4_556 2
La1 Sn La3 131.367(12) 3 2
La1 Sn La3 68.60(10) 5_556 2
La1 Sn La3 72.78(11) . 2
La3 Sn La3 120.0 . 2
La1 Sn La3 72.78(11) 2 3
La1 Sn La3 68.60(10) 6_556 3
La1 Sn La3 131.367(13) 4_556 3
La1 Sn La3 68.60(10) 3 3
La1 Sn La3 72.78(11) 5_556 3
La1 Sn La3 131.367(13) . 3
La3 Sn La3 120.000(1) . 3
La3 Sn La3 120.000(2) 2 3
La1 Sn La3A 131.440(15) 2 .
La1 Sn La3A 69.7(3) 6_556 .
La1 Sn La3A 71.6(3) 4_556 .
La1 Sn La3A 69.7(3) 3 .
La1 Sn La3A 131.440(15) 5_556 .
La1 Sn La3A 71.6(3) . .
La3 Sn La3A 5.0(3) . .
La3 Sn La3A 125.0(3) 2 .
La3 Sn La3A 115.0(3) 3 .
La1 Sn La3A 69.7(3) 2 3
La1 Sn La3A 71.6(3) 6_556 3
La1 Sn La3A 131.440(14) 4_556 3
La1 Sn La3A 71.6(3) 3 3
La1 Sn La3A 69.7(3) 5_556 3
La1 Sn La3A 131.440(13) . 3
La3 Sn La3A 125.0(3) . 3
La3 Sn La3A 115.0(3) 2 3
La3 Sn La3A 5.0(3) 3 3
La3A Sn La3A 120.000(1) . 3
La1 Sn La3A 71.6(3) 2 2
La1 Sn La3A 131.440(14) 6_556 2
La1 Sn La3A 69.7(3) 4_556 2
La1 Sn La3A 131.440(14) 3 2
La1 Sn La3A 71.6(3) 5_556 2
La1 Sn La3A 69.7(3) . 2
La3 Sn La3A 115.0(3) . 2
La3 Sn La3A 5.0(3) 2 2
La3 Sn La3A 125.0(3) 3 2
La3A Sn La3A 120.000(3) . 2
La3A Sn La3A 120.000(4) 3 2
C1 Mn1 C1 119.77(5) 3_565 2_665
C1 Mn1 C1 119.77(5) 3_565 .
C1 Mn1 C1 119.77(5) 2_665 .
C1 Mn1 La1 58.2(3) 3_565 3_565
C1 Mn1 La1 61.8(3) 2_665 3_565
C1 Mn1 La1 175.5(3) . 3_565
C1 Mn1 La1 61.8(3) 3_565 .
C1 Mn1 La1 175.5(3) 2_665 .
C1 Mn1 La1 58.2(3) . .
La1 Mn1 La1 119.942(4) 3_565 .
C1 Mn1 La1 175.5(3) 3_565 2_665
C1 Mn1 La1 58.2(3) 2_665 2_665
C1 Mn1 La1 61.8(3) . 2_665
La1 Mn1 La1 119.942(4) 3_565 2_665
La1 Mn1 La1 119.942(4) . 2_665
C1 Mn1 La3 112.2(3) 3_565 2_665
C1 Mn1 La3 46.5(3) 2_665 2_665
C1 Mn1 La3 114.2(3) . 2_665
La1 Mn1 La3 70.03(11) 3_565 2_665
La1 Mn1 La3 137.70(13) . 2_665
La1 Mn1 La3 69.63(5) 2_665 2_665
C1 Mn1 La3 46.5(3) 3_565 3_565
C1 Mn1 La3 114.2(3) 2_665 3_565
C1 Mn1 La3 112.2(3) . 3_565
La1 Mn1 La3 69.63(5) 3_565 3_565
La1 Mn1 La3 70.03(12) . 3_565
La1 Mn1 La3 137.70(13) 2_665 3_565
La3 Mn1 La3 77.55(16) 2_665 3_565
C1 Mn1 La3 114.2(3) 3_565 .
C1 Mn1 La3 112.2(3) 2_665 .
C1 Mn1 La3 46.5(3) . .
La1 Mn1 La3 137.70(13) 3_565 .
La1 Mn1 La3 69.63(5) . .
La1 Mn1 La3 70.03(12) 2_665 .
La3 Mn1 La3 77.55(16) 2_665 .
La3 Mn1 La3 77.55(16) 3_565 .
C1 Mn1 La2 46.9(3) 3_565 3_565
C1 Mn1 La2 101.5(3) 2_665 3_565
C1 Mn1 La2 112.0(3) . 3_565
La1 Mn1 La2 63.56(3) 3_565 3_565
La1 Mn1 La2 76.41(3) . 3_565
La1 Mn1 La2 128.71(7) 2_665 3_565
La3 Mn1 La2 132.91(12) 2_665 3_565
La3 Mn1 La2 93.19(10) 3_565 3_565
La3 Mn1 La2 145.97(4) . 3_565
C1 Mn1 La2 112.0(3) 3_565 2_665
C1 Mn1 La2 46.9(3) 2_665 2_665
C1 Mn1 La2 101.5(3) . 2_665
La1 Mn1 La2 76.41(3) 3_565 2_665
La1 Mn1 La2 128.71(7) . 2_665
La1 Mn1 La2 63.56(3) 2_665 2_665
La3 Mn1 La2 93.19(10) 2_665 2_665
La3 Mn1 La2 145.97(4) 3_565 2_665
La3 Mn1 La2 132.91(12) . 2_665
La2 Mn1 La2 69.14(4) 3_565 2_665
C1 Mn1 La2 101.5(3) 3_565 .
C1 Mn1 La2 112.0(3) 2_665 .
C1 Mn1 La2 46.9(3) . .
La1 Mn1 La2 128.71(7) 3_565 .
La1 Mn1 La2 63.56(3) . .
La1 Mn1 La2 76.41(3) 2_665 .
La3 Mn1 La2 145.97(4) 2_665 .
La3 Mn1 La2 132.91(12) 3_565 .
La3 Mn1 La2 93.19(10) . .
La2 Mn1 La2 69.14(4) 3_565 .
La2 Mn1 La2 69.14(4) 2_665 .
C3 Mn2 C3 120.0 3 .
C3 Mn2 C3 120.0 3 2
C3 Mn2 C3 120.0 . 2
C3 Mn2 La2 178.2(4) 3 .
C3 Mn2 La2 58.2(4) . .
C3 Mn2 La2 61.8(4) 2 .
C3 Mn2 La2 61.8(4) 3 2
C3 Mn2 La2 178.2(4) . 2
C3 Mn2 La2 58.2(4) 2 2
La2 Mn2 La2 120.0 . 2
C3 Mn2 La2 58.2(4) 3 3
C3 Mn2 La2 61.8(4) . 3
C3 Mn2 La2 178.2(4) 2 3
La2 Mn2 La2 120.0 . 3
La2 Mn2 La2 120.0 2 3
C3 Mn2 La1 50.85(7) 3 5
C3 Mn2 La1 115.7(2) . 5
C3 Mn2 La1 101.4(2) 2 5
La2 Mn2 La1 129.444(8) . 5
La2 Mn2 La1 65.301(10) 2 5
La2 Mn2 La1 77.439(11) 3 5
C3 Mn2 La1 115.7(2) 3 .
C3 Mn2 La1 101.4(2) . .
C3 Mn2 La1 50.85(7) 2 .
La2 Mn2 La1 65.301(10) . .
La2 Mn2 La1 77.439(11) 2 .
La2 Mn2 La1 129.444(8) 3 .
La1 Mn2 La1 142.325(6) 5 .
C3 Mn2 La1 101.4(2) 3 3
C3 Mn2 La1 50.85(7) . 3
C3 Mn2 La1 115.7(2) 2 3
La2 Mn2 La1 77.439(11) . 3
La2 Mn2 La1 129.444(8) 2 3
La2 Mn2 La1 65.301(10) 3 3
La1 Mn2 La1 142.325(6) 5 3
La1 Mn2 La1 68.009(13) . 3
C3 Mn2 La1 101.4(2) 3 6
C3 Mn2 La1 50.85(7) . 6
C3 Mn2 La1 115.7(2) 2 6
La2 Mn2 La1 77.439(11) . 6
La2 Mn2 La1 129.444(8) 2 6
La2 Mn2 La1 65.301(10) 3 6
La1 Mn2 La1 68.009(13) 5 6
La1 Mn2 La1 142.325(6) . 6
La1 Mn2 La1 99.552(16) 3 6
C3 Mn2 La1 115.7(2) 3 4
C3 Mn2 La1 101.4(2) . 4
C3 Mn2 La1 50.85(7) 2 4
La2 Mn2 La1 65.301(10) . 4
La2 Mn2 La1 77.439(11) 2 4
La2 Mn2 La1 129.444(8) 3 4
La1 Mn2 La1 68.009(13) 5 4
La1 Mn2 La1 99.552(16) . 4
La1 Mn2 La1 142.325(6) 3 4
La1 Mn2 La1 68.009(13) 6 4
C3 Mn2 La1 50.85(7) 3 2
C3 Mn2 La1 115.7(2) . 2
C3 Mn2 La1 101.4(2) 2 2
La2 Mn2 La1 129.444(8) . 2
La2 Mn2 La1 65.301(10) 2 2
La2 Mn2 La1 77.439(11) 3 2
La1 Mn2 La1 99.552(16) 5 2
La1 Mn2 La1 68.009(13) . 2
La1 Mn2 La1 68.009(13) 3 2
La1 Mn2 La1 142.325(6) 6 2
La1 Mn2 La1 142.325(6) 4 2
C2 C1 Mn1 173.7(8) . .
C2 C1 La3 75.8(6) . .
Mn1 C1 La3 103.7(4) . .
C2 C1 La2 76.3(6) . .
Mn1 C1 La2 103.7(4) . .
La3 C1 La2 151.9(4) . .
C2 C1 La1 86.6(6) . .
Mn1 C1 La1 87.1(3) . .
La3 C1 La1 92.0(3) . .
La2 C1 La1 83.0(3) . .
C2 C1 La3A 70.8(7) . .
Mn1 C1 La3A 109.1(6) . .
La3 C1 La3A 6.2(3) . .
La2 C1 La3A 147.1(6) . .
La1 C1 La3A 95.3(4) . .
C2 C1 La1 102.5(7) . 2_665
Mn1 C1 La1 83.8(3) . 2_665
La3 C1 La1 90.1(3) . 2_665
La2 C1 La1 99.1(3) . 2_665
La1 C1 La1 170.9(3) . 2_665
La3A C1 La1 87.7(4) . 2_665
C1 C2 La4 121.7(8) . .
C1 C2 La1 155.3(8) . 3
La4 C2 La1 82.4(3) . 3
C1 C2 La3A 81.3(8) . .
La4 C2 La3A 105.8(6) . .
La1 C2 La3A 97.8(5) 3 .
C1 C2 La3 75.9(6) . .
La4 C2 La3 111.8(4) . .
La1 C2 La3 101.2(4) 3 .
La3A C2 La3 6.7(4) . .
C1 C2 La2 76.0(6) . .
La4 C2 La2 86.0(3) . .
La1 C2 La2 102.9(3) 3 .
La3A C2 La2 157.4(7) . .
La3 C2 La2 151.7(5) . .
C1 C2 La1 67.3(6) . .
La4 C2 La1 160.0(4) . .
La1 C2 La1 88.2(3) 3 .
La3A C2 La1 92.9(6) . .
La3 C2 La1 87.3(4) . .
La2 C2 La1 78.9(3) . .
C4 C3 Mn2 169.8(11) . .
C4 C3 La1 84.2(3) . 6
Mn2 C3 La1 97.7(3) . 6
C4 C3 La1 84.2(3) . 3
Mn2 C3 La1 97.7(3) . 3
La1 C3 La1 154.7(5) 6 3
C4 C3 La2 82.8(8) . .
Mn2 C3 La2 87.0(4) . .
La1 C3 La2 100.4(3) 6 .
La1 C3 La2 100.4(3) 3 .
C4 C3 La2 106.6(8) . 3
Mn2 C3 La2 83.6(5) . 3
La1 C3 La2 81.0(3) 6 3
La1 C3 La2 81.0(3) 3 3
La2 C3 La2 170.6(5) . 3
C3 C4 La2 133.5(9) . 2_655
C3 C4 La4 130.3(5) . .
La2 C4 La4 82.1(3) 2_655 .
C3 C4 La4 130.3(5) . 4
La2 C4 La4 82.1(3) 2_655 4
La4 C4 La4 78.6(3) . 4
C3 C4 La2 69.9(8) . .
La2 C4 La2 156.6(5) 2_655 .
La4 C4 La2 79.9(3) . .
La4 C4 La2 79.9(3) 4 .
C3 C4 La1 68.7(3) . 6
La2 C4 La1 96.8(3) 2_655 6
La4 C4 La1 153.0(4) . 6
La4 C4 La1 74.53(7) 4 6
La2 C4 La1 92.6(3) . 6
C3 C4 La1 68.7(3) . 3
La2 C4 La1 96.8(3) 2_655 3
La4 C4 La1 74.53(7) . 3
La4 C4 La1 153.0(4) 4 3
La2 C4 La1 92.6(3) . 3
La1 C4 La1 132.1(4) 6 3

loop_
_geom_bond_atom_site_label_1
_geom_bond_atom_site_label_2
_geom_bond_distance
_geom_bond_site_symmetry_2
La1 C2 2.643(10) 2
La1 C3 2.739(3) 2
La1 C1 2.748(9) .
La1 C1 2.862(9) 3_565
La1 C4 2.925(5) 2
La1 C2 2.973(11) .
La1 Mn1 3.2294(5) .
La1 Sn 3.4146(5) .
La1 La4 3.4781(5) 1_455
La1 Mn2 3.5008(5) .
La1 La2 3.6356(7) .
La1 La3 3.906(6) .
La2 C1 2.737(9) .
La2 C1 2.737(9) 4
La2 C2 2.740(10) .
La2 C2 2.740(10) 4
La2 C3 2.744(13) .
La2 C4 2.773(12) 3_665
La2 C3 2.859(13) 2
La2 C4 2.899(12) .
La2 Mn2 3.2240(7) .
La2 La1 3.6356(7) 4
La2 Mn1 3.6414(19) .
La3 C2 2.680(10) .
La3 C2 2.680(10) 4_556
La3 C1 2.681(9) 4_556
La3 C1 2.681(9) .
La3 Sn 3.515(3) .
La3 Mn1 3.592(7) 4_556
La3 Mn1 3.592(7) .
La3 La1 3.906(6) 4_556
La3 La1 3.926(2) 5_666
La3 La1 3.926(2) 2_665
La3 La1 4.112(5) 3
La3A C2 2.654(10) .
La3A C2 2.654(10) 4_556
La3A C1 2.778(13) 4_556
La3A C1 2.778(13) .
La3A Sn 3.565(14) .
La3A La1 3.906(10) 5_666
La3A La1 3.906(10) 2_665
La3A La1 3.992(13) 3
La3A La1 3.992(13) 6_556
La3A La1 4.085(17) 4_556
La3A La3A 4.22(5) 3_665
La4 C2 2.638(10) 2_655
La4 C2 2.638(10) 3_665
La4 C2 2.638(10) .
La4 C4 2.817(10) .
La4 C4 2.817(10) 2_655
La4 C4 2.817(10) 3_665
La4 La1 3.4781(5) 1_655
La4 La1 3.4781(6) 3
La4 La1 3.4781(5) 2_665
La4 La4 3.5691(19) 4
La4 La2 3.6695(8) 2_655
La4 La2 3.6695(8) 3_665
Sn La1 3.4146(5) 2
Sn La1 3.4146(5) 6_556
Sn La1 3.4146(5) 4_556
Sn La1 3.4146(5) 3
Sn La1 3.4146(5) 5_556
Sn La3 3.515(3) 2
Sn La3 3.515(3) 3
Sn La3A 3.565(14) 3
Sn La3A 3.565(14) 2
Mn1 C1 1.840(8) 3_565
Mn1 C1 1.840(8) 2_665
Mn1 C1 1.840(8) .
Mn1 La1 3.2294(5) 3_565
Mn1 La1 3.2294(5) 2_665
Mn1 La3 3.592(7) 2_665
Mn1 La3 3.592(7) 3_565
Mn1 La2 3.6414(19) 3_565
Mn1 La2 3.6414(19) 2_665
Mn2 C3 1.843(12) 3
Mn2 C3 1.843(12) .
Mn2 C3 1.843(12) 2
Mn2 La2 3.2240(7) 2
Mn2 La2 3.2240(7) 3
Mn2 La1 3.5008(5) 5
Mn2 La1 3.5008(5) 3
Mn2 La1 3.5008(5) 6
Mn2 La1 3.5008(5) 4
Mn2 La1 3.5008(5) 2
C1 C2 1.311(12) .
C1 La1 2.862(9) 2_665
C2 La1 2.643(10) 3
C3 C4 1.340(17) .
C3 La1 2.739(3) 6
C3 La1 2.739(3) 3
C3 La2 2.859(13) 3
C4 La2 2.773(12) 2_655
C4 La4 2.817(10) 4
C4 La1 2.925(5) 6
C4 La1 2.925(5) 3
